data_7251469
loop_
_publ_author_name
'Doguparthi, Naga Prathyusha'
'Kanagavel, Manimurugan'
'Samreen, Sabiqa'
'Navya, Yaramala'
'Soujanya, Yarasi'
'Swain, Debasish'
'Nechipadappu, Sunil Kumar'

_publ_section_title
;
 Crystal engineering of the cystic fibrosis drug ivacaftor: salts,
 solvates and hydrate forms with solubility and stability studies
;
_journal_issue 10
_journal_name_full CrystEngComm
_journal_page_first 1621
_journal_page_last 1635
_journal_paper_doi 10.1039/D5CE01068C
_journal_volume 28
_journal_year 2026
_chemical_formula_moiety 'C24 H28 N2 O3, C2 H7 N O'
_chemical_formula_sum 'C26 H35 N3 O4'
_chemical_formula_weight 453.57
_chemical_name_systematic 'ivacaftor ethanolamine'
_space_group_crystal_system triclinic
_space_group_IT_number 2
_space_group_name_Hall '-P 1'
_space_group_name_H-M_alt 'P -1'
_atom_sites_solution_hydrogens mixed
_atom_sites_solution_primary difmap
_atom_sites_solution_secondary difmap
_audit_creation_method SHELXL-2019/3
_audit_update_record
;
2025-10-10 deposited with the CCDC.	2026-01-28 downloaded from the CCDC.
;
_cell_angle_alpha 78.3703(12)
_cell_angle_beta 89.8695(13)
_cell_angle_gamma 71.8961(12)
_cell_formula_units_Z 2
_cell_length_a 6.9230(3)
_cell_length_b 9.5568(4)
_cell_length_c 20.6857(8)
_cell_measurement_reflns_used 9949
_cell_measurement_temperature 294(2)
_cell_measurement_theta_max 28.33
_cell_measurement_theta_min 3.02
_cell_volume 1271.46(9)
_computing_cell_refinement '<i>SAINT</i> (Bruker, 2016)'
_computing_data_collection '<i>APEX3</i> (Bruker, 2016)'
_computing_data_reduction 'Bruker SAINT'
_computing_molecular_graphics 'Bruker SHELXTL'
_computing_publication_material 'Bruker SHELXTL'
_computing_structure_refinement 'SHELXL-2018/3 (Sheldrick, 2018)'
_computing_structure_solution 'SHELXT 2018/2 (Sheldrick, 2018)'
_diffrn_ambient_temperature 294(2)
_diffrn_measured_fraction_theta_full 0.997
_diffrn_measured_fraction_theta_max 0.991
_diffrn_measurement_device_type 'Bruker D8 QUEST PHOTON-III'
_diffrn_measurement_method '\w and \f'
_diffrn_radiation_type MoK\a
_diffrn_radiation_wavelength 0.71073
_diffrn_reflns_av_R_equivalents 0.0284
_diffrn_reflns_av_unetI/netI 0.0231
_diffrn_reflns_Laue_measured_fraction_full 0.997
_diffrn_reflns_Laue_measured_fraction_max 0.991
_diffrn_reflns_limit_h_max 9
_diffrn_reflns_limit_h_min -9
_diffrn_reflns_limit_k_max 12
_diffrn_reflns_limit_k_min -12
_diffrn_reflns_limit_l_max 27
_diffrn_reflns_limit_l_min -27
_diffrn_reflns_number 28701
_diffrn_reflns_point_group_measured_fraction_full 0.997
_diffrn_reflns_point_group_measured_fraction_max 0.991
_diffrn_reflns_theta_full 25.242
_diffrn_reflns_theta_max 28.391
_diffrn_reflns_theta_min 2.302
_exptl_absorpt_coefficient_mu 0.080
_exptl_absorpt_correction_T_max 0.7457
_exptl_absorpt_correction_T_min 0.6846
_exptl_absorpt_correction_type multi-scan
_exptl_absorpt_process_details
;
 SADABS 2016/2: Krause, L., Herbst-Irmer, R., Sheldrick G.M. & Stalke D.,
 J. Appl. Cryst. 48 (2015) 3-10
;
_exptl_crystal_density_diffrn 1.185
_exptl_crystal_description block
_exptl_crystal_F_000 488
_exptl_crystal_recrystallization_method 'Re-crystallisation from solvent: ethyl acetate'
_exptl_crystal_size_max 0.200
_exptl_crystal_size_mid 0.180
_exptl_crystal_size_min 0.160
_refine_diff_density_max 0.304
_refine_diff_density_min -0.261
_refine_diff_density_rms 0.038
_refine_ls_extinction_method none
_refine_ls_goodness_of_fit_ref 1.062
_refine_ls_hydrogen_treatment mixed
_refine_ls_matrix_type full
_refine_ls_number_parameters 328
_refine_ls_number_reflns 6320
_refine_ls_number_restraints 3
_refine_ls_restrained_S_all 1.063
_refine_ls_R_factor_all 0.0627
_refine_ls_R_factor_gt 0.0501
_refine_ls_shift/su_max 0.001
_refine_ls_shift/su_mean 0.000
_refine_ls_structure_factor_coef Fsqd
_refine_ls_weighting_details 'w=1/[\s^2^(Fo^2^)+(0.0848P)^2^+0.2033P] where P=(Fo^2^+2Fc^2^)/3'
_refine_ls_weighting_scheme calc
_refine_ls_wR_factor_gt 0.1477
_refine_ls_wR_factor_ref 0.1602
_reflns_Friedel_coverage 0.000
_reflns_number_gt 4918
_reflns_number_total 6320
_reflns_threshold_expression 'I > 2\s(I)'
_cod_data_source_file d5ce01068c2.cif
_cod_data_source_block KB1803_0m
_cod_depositor_comments 'Adding full bibliography for 7251465--7251473.cif.'
_cod_database_code 7251469
_shelx_shelxl_version_number 2019/3
_shelx_space_group_comment
;
The symmetry employed for this shelxl refinement is uniquely defined
by the following loop, which should always be used as a source of
symmetry information in preference to the above space-group names.
They are only intended as comments.
;
_shelx_estimated_absorpt_t_min 0.984
_shelx_estimated_absorpt_t_max 0.987

loop_
_space_group_symop_operation_xyz
'x, y, z'
'-x, -y, -z'

loop_
_atom_site_label
_atom_site_type_symbol
_atom_site_fract_x
_atom_site_fract_y
_atom_site_fract_z
_atom_site_U_iso_or_equiv
_atom_site_adp_type
_atom_site_occupancy
_atom_site_site_symmetry_order
_atom_site_calc_flag
_atom_site_refinement_flags_posn
_atom_site_refinement_flags_adp
_atom_site_refinement_flags_occupancy
_atom_site_disorder_assembly
_atom_site_disorder_group
C1 C 1.25014(17) 0.51715(14) 0.45892(6) 0.0362(3) Uani 1 1 d . . . . .
C2 C 1.2957(2) 0.46878(16) 0.39922(6) 0.0434(3) Uani 1 1 d . . . . .
H2 H 1.273338 0.538681 0.359335 0.052 Uiso 1 1 calc R U . . .
C3 C 1.3731(2) 0.31845(17) 0.40029(7) 0.0509(3) Uani 1 1 d . . . . .
H3 H 1.402754 0.285966 0.360875 0.061 Uiso 1 1 calc R U . . .
C4 C 1.4082(3) 0.21326(17) 0.45979(8) 0.0595(4) Uani 1 1 d . . . . .
H4 H 1.461776 0.111093 0.459909 0.071 Uiso 1 1 calc R U . . .
C5 C 1.3640(3) 0.25952(16) 0.51845(7) 0.0525(3) Uani 1 1 d . . . . .
H5 H 1.387670 0.188373 0.557974 0.063 Uiso 1 1 calc R U . . .
C6 C 1.28336(18) 0.41321(14) 0.51908(6) 0.0375(3) Uani 1 1 d . . . . .
C7 C 1.2340(2) 0.46394(14) 0.58149(6) 0.0389(3) Uani 1 1 d . . . . .
C8 C 1.15719(19) 0.62466(14) 0.57537(6) 0.0382(3) Uani 1 1 d . . . . .
C9 C 1.1307(2) 0.71764(14) 0.51416(6) 0.0420(3) Uani 1 1 d . . . . .
H9 H 1.080524 0.821052 0.511464 0.050 Uiso 1 1 calc R U . . .
C10 C 1.1019(2) 0.70040(14) 0.63224(6) 0.0440(3) Uani 1 1 d . . . . .
C11 C 1.0575(2) 0.65721(13) 0.75227(6) 0.0390(3) Uani 1 1 d . . . . .
C12 C 0.8725(2) 0.76969(15) 0.75119(6) 0.0441(3) Uani 1 1 d . . . . .
H12 H 0.792173 0.809853 0.711764 0.053 Uiso 1 1 calc R U . . .
C13 C 0.8044(2) 0.82371(15) 0.80733(7) 0.0455(3) Uani 1 1 d . . . . .
C14 C 0.9219(2) 0.76324(15) 0.86736(6) 0.0449(3) Uani 1 1 d . . . . .
C15 C 1.1047(2) 0.65031(14) 0.86653(6) 0.0439(3) Uani 1 1 d . . . . .
H15 H 1.183460 0.609019 0.906228 0.053 Uiso 1 1 calc R U . . .
C16 C 1.1811(2) 0.59303(13) 0.81108(6) 0.0402(3) Uani 1 1 d . . . . .
C17 C 0.8530(3) 0.82071(17) 0.93075(7) 0.0578(4) Uani 1 1 d . . . . .
C18 C 1.0054(4) 0.7346(2) 0.99027(8) 0.0796(6) Uani 1 1 d . . . . .
H18A H 1.017613 0.629647 0.998272 0.119 Uiso 1 1 calc R U . . .
H18B H 0.957810 0.773755 1.028683 0.119 Uiso 1 1 calc R U . . .
H18C H 1.135884 0.746761 0.981024 0.119 Uiso 1 1 calc R U . . .
C19 C 0.8402(4) 0.9866(2) 0.92016(9) 0.0799(6) Uani 1 1 d . . . . .
H19A H 0.970235 0.996948 0.908652 0.120 Uiso 1 1 calc R U . . .
H19B H 0.802888 1.021916 0.960119 0.120 Uiso 1 1 calc R U . . .
H19C H 0.739538 1.044909 0.885050 0.120 Uiso 1 1 calc R U . . .
C20 C 0.6465(4) 0.8012(3) 0.94789(11) 0.0967(7) Uani 1 1 d . . . . .
H20A H 0.548207 0.854571 0.911493 0.145 Uiso 1 1 calc R U . . .
H20B H 0.602781 0.840524 0.986536 0.145 Uiso 1 1 calc R U . . .
H20C H 0.658822 0.696109 0.956382 0.145 Uiso 1 1 calc R U . . .
C21 C 1.3863(2) 0.46663(16) 0.81732(7) 0.0512(3) Uani 1 1 d . . . . .
C22 C 1.4976(3) 0.4316(2) 0.88562(8) 0.0762(6) Uani 1 1 d . . . . .
H22A H 1.626638 0.354914 0.886747 0.114 Uiso 1 1 calc R U . . .
H22B H 1.416743 0.396772 0.918968 0.114 Uiso 1 1 calc R U . . .
H22C H 1.519125 0.521127 0.893850 0.114 Uiso 1 1 calc R U . . .
C23 C 1.3468(4) 0.32137(18) 0.80881(10) 0.0833(6) Uani 1 1 d . . . . .
H23A H 1.279243 0.338016 0.766160 0.125 Uiso 1 1 calc R U . . .
H23B H 1.262425 0.293616 0.842671 0.125 Uiso 1 1 calc R U . . .
H23C H 1.474114 0.241831 0.812306 0.125 Uiso 1 1 calc R U . . .
C24 C 1.5293(3) 0.5097(3) 0.76665(10) 0.0851(6) Uani 1 1 d . . . . .
H24A H 1.473529 0.519370 0.722910 0.128 Uiso 1 1 calc R U . . .
H24B H 1.659823 0.432927 0.774077 0.128 Uiso 1 1 calc R U . . .
H24C H 1.544572 0.603850 0.771031 0.128 Uiso 1 1 calc R U . . .
N1 N 1.17250(17) 0.66868(12) 0.45818(5) 0.0409(2) Uani 1 1 d . . . . .
H1N H 1.155(3) 0.734(2) 0.4228(9) 0.056(5) Uiso 1 1 d . . . . .
N2 N 1.11180(19) 0.60917(13) 0.69154(5) 0.0433(3) Uani 1 1 d . . . . .
H2N H 1.148(3) 0.519(2) 0.6913(9) 0.060(5) Uiso 1 1 d . . . . .
O1 O 1.25931(19) 0.37068(11) 0.63502(5) 0.0566(3) Uani 1 1 d . . . . .
O2 O 1.0535(2) 0.83876(11) 0.62330(5) 0.0705(4) Uani 1 1 d . . . . .
O3 O 0.62546(18) 0.93666(15) 0.80423(6) 0.0672(3) Uani 1 1 d . . . . .
H3O H 0.564(3) 0.950(2) 0.7693(10) 0.082(7) Uiso 1 1 d D . . . .
C25 C -0.0316(3) 1.13166(18) 0.71787(8) 0.0591(4) Uani 1 1 d . . . . .
H25A H -0.131221 1.119788 0.749776 0.071 Uiso 1 1 calc R U . . .
H25B H -0.027365 1.233857 0.712499 0.071 Uiso 1 1 calc R U . . .
C26 C 0.1731(2) 1.02536(17) 0.74596(8) 0.0558(4) Uani 1 1 d . . . . .
H26A H 0.205599 1.049583 0.787088 0.067 Uiso 1 1 calc R U . . .
H26B H 0.165058 0.923780 0.756261 0.067 Uiso 1 1 calc R U . . .
N3 N 0.3403(2) 1.02860(18) 0.70189(8) 0.0653(4) Uani 1 1 d D . . . .
H3N H 0.266(3) 1.017(2) 0.6670(9) 0.075(6) Uiso 1 1 d D . . . .
H4N H 0.388(2) 1.0975(17) 0.6823(8) 0.056(5) Uiso 1 1 d D . . . .
O4 O -0.0990(2) 1.11361(13) 0.65693(6) 0.0628(3) Uani 1 1 d . . . . .
H4O H -0.067(4) 1.022(3) 0.6517(14) 0.115(9) Uiso 1 1 d . . . . .

loop_
_atom_site_aniso_label
_atom_site_aniso_U_11
_atom_site_aniso_U_22
_atom_site_aniso_U_33
_atom_site_aniso_U_23
_atom_site_aniso_U_13
_atom_site_aniso_U_12
C1 0.0331(5) 0.0434(6) 0.0344(6) -0.0107(5) 0.0032(4) -0.0141(5)
C2 0.0436(7) 0.0543(7) 0.0333(6) -0.0117(5) 0.0058(5) -0.0155(6)
C3 0.0566(8) 0.0576(8) 0.0429(7) -0.0226(6) 0.0120(6) -0.0169(7)
C4 0.0807(11) 0.0451(7) 0.0511(8) -0.0190(6) 0.0137(7) -0.0123(7)
C5 0.0717(9) 0.0413(7) 0.0414(7) -0.0098(5) 0.0078(6) -0.0129(6)
C6 0.0393(6) 0.0406(6) 0.0345(6) -0.0114(5) 0.0031(5) -0.0134(5)
C7 0.0462(7) 0.0401(6) 0.0313(6) -0.0082(5) 0.0010(5) -0.0146(5)
C8 0.0459(6) 0.0388(6) 0.0317(6) -0.0109(5) 0.0023(5) -0.0137(5)
C9 0.0507(7) 0.0385(6) 0.0362(6) -0.0094(5) 0.0019(5) -0.0126(5)
C10 0.0580(8) 0.0408(6) 0.0343(6) -0.0118(5) 0.0029(5) -0.0150(6)
C11 0.0529(7) 0.0373(6) 0.0300(6) -0.0113(4) 0.0041(5) -0.0163(5)
C12 0.0497(7) 0.0470(7) 0.0363(6) -0.0125(5) -0.0023(5) -0.0139(6)
C13 0.0455(7) 0.0469(7) 0.0444(7) -0.0156(5) 0.0027(5) -0.0114(5)
C14 0.0596(8) 0.0415(6) 0.0357(6) -0.0142(5) 0.0071(5) -0.0154(6)
C15 0.0603(8) 0.0378(6) 0.0310(6) -0.0082(5) 0.0006(5) -0.0113(6)
C16 0.0532(7) 0.0344(6) 0.0320(6) -0.0079(4) 0.0033(5) -0.0118(5)
C17 0.0778(10) 0.0514(8) 0.0409(7) -0.0206(6) 0.0086(7) -0.0090(7)
C18 0.1250(17) 0.0631(10) 0.0369(8) -0.0210(7) 0.0004(9) -0.0035(10)
C19 0.1184(16) 0.0519(9) 0.0603(10) -0.0263(8) -0.0084(10) -0.0050(10)
C20 0.1039(17) 0.129(2) 0.0679(12) -0.0428(13) 0.0420(12) -0.0383(15)
C21 0.0620(9) 0.0447(7) 0.0358(6) -0.0088(5) 0.0006(6) -0.0008(6)
C22 0.0792(12) 0.0752(11) 0.0496(9) -0.0158(8) -0.0151(8) 0.0123(9)
C23 0.1212(17) 0.0393(8) 0.0714(11) -0.0127(8) -0.0148(11) 0.0009(9)
C24 0.0599(10) 0.1090(16) 0.0647(11) -0.0074(10) 0.0126(9) -0.0028(10)
N1 0.0498(6) 0.0406(5) 0.0300(5) -0.0055(4) 0.0018(4) -0.0124(5)
N2 0.0610(7) 0.0377(6) 0.0309(5) -0.0115(4) 0.0026(5) -0.0125(5)
O1 0.0923(8) 0.0389(5) 0.0332(5) -0.0062(4) 0.0055(5) -0.0143(5)
O2 0.1258(11) 0.0392(5) 0.0430(6) -0.0130(4) 0.0166(6) -0.0187(6)
O3 0.0532(6) 0.0778(8) 0.0595(7) -0.0304(6) -0.0032(5) 0.0051(6)
C25 0.0703(10) 0.0481(8) 0.0548(9) -0.0099(6) -0.0024(7) -0.0133(7)
C26 0.0651(9) 0.0500(8) 0.0503(8) -0.0066(6) -0.0011(7) -0.0178(7)
N3 0.0667(9) 0.0617(9) 0.0588(8) -0.0097(7) 0.0029(7) -0.0100(7)
O4 0.0843(8) 0.0424(6) 0.0540(6) -0.0014(5) -0.0162(5) -0.0144(5)

loop_
_atom_type_symbol
_atom_type_description
_atom_type_scat_dispersion_real
_atom_type_scat_dispersion_imag
_atom_type_scat_source
C C 0.0033 0.0016 'International Tables Vol C Tables 4.2.6.8 and 6.1.1.4'
H H 0.0000 0.0000 'International Tables Vol C Tables 4.2.6.8 and 6.1.1.4'
N N 0.0061 0.0033 'International Tables Vol C Tables 4.2.6.8 and 6.1.1.4'
O O 0.0106 0.0060 'International Tables Vol C Tables 4.2.6.8 and 6.1.1.4'

loop_
_geom_angle_atom_site_label_1
_geom_angle_atom_site_label_2
_geom_angle_atom_site_label_3
_geom_angle
_geom_angle_site_symmetry_1
_geom_angle_site_symmetry_3
_geom_angle_publ_flag
N1 C1 C6 119.53(10) . . ?
N1 C1 C2 119.70(11) . . ?
C6 C1 C2 120.76(11) . . ?
C3 C2 C1 119.43(12) . . ?
C3 C2 H2 120.3 . . ?
C1 C2 H2 120.3 . . ?
C2 C3 C4 120.62(12) . . ?
C2 C3 H3 119.7 . . ?
C4 C3 H3 119.7 . . ?
C5 C4 C3 120.37(13) . . ?
C5 C4 H4 119.8 . . ?
C3 C4 H4 119.8 . . ?
C4 C5 C6 120.48(13) . . ?
C4 C5 H5 119.8 . . ?
C6 C5 H5 119.8 . . ?
C1 C6 C5 118.34(11) . . ?
C1 C6 C7 120.71(11) . . ?
C5 C6 C7 120.95(11) . . ?
O1 C7 C8 124.11(11) . . ?
O1 C7 C6 120.58(11) . . ?
C8 C7 C6 115.31(10) . . ?
C9 C8 C7 119.67(11) . . ?
C9 C8 C10 116.06(11) . . ?
C7 C8 C10 124.27(11) . . ?
N1 C9 C8 123.83(12) . . ?
N1 C9 H9 118.1 . . ?
C8 C9 H9 118.1 . . ?
O2 C10 N2 123.97(12) . . ?
O2 C10 C8 120.06(11) . . ?
N2 C10 C8 115.96(11) . . ?
C12 C11 C16 120.53(11) . . ?
C12 C11 N2 117.04(11) . . ?
C16 C11 N2 122.42(11) . . ?
C13 C12 C11 121.78(12) . . ?
C13 C12 H12 119.1 . . ?
C11 C12 H12 119.1 . . ?
O3 C13 C12 120.36(12) . . ?
O3 C13 C14 119.67(12) . . ?
C12 C13 C14 119.97(12) . . ?
C15 C14 C13 116.50(11) . . ?
C15 C14 C17 121.80(12) . . ?
C13 C14 C17 121.70(13) . . ?
C14 C15 C16 125.71(12) . . ?
C14 C15 H15 117.1 . . ?
C16 C15 H15 117.1 . . ?
C15 C16 C11 115.50(12) . . ?
C15 C16 C21 120.25(11) . . ?
C11 C16 C21 124.24(11) . . ?
C19 C17 C20 110.62(17) . . ?
C19 C17 C18 107.20(15) . . ?
C20 C17 C18 107.88(17) . . ?
C19 C17 C14 109.06(13) . . ?
C20 C17 C14 110.17(14) . . ?
C18 C17 C14 111.86(13) . . ?
C17 C18 H18A 109.5 . . ?
C17 C18 H18B 109.5 . . ?
H18A C18 H18B 109.5 . . ?
C17 C18 H18C 109.5 . . ?
H18A C18 H18C 109.5 . . ?
H18B C18 H18C 109.5 . . ?
C17 C19 H19A 109.5 . . ?
C17 C19 H19B 109.5 . . ?
H19A C19 H19B 109.5 . . ?
C17 C19 H19C 109.5 . . ?
H19A C19 H19C 109.5 . . ?
H19B C19 H19C 109.5 . . ?
C17 C20 H20A 109.5 . . ?
C17 C20 H20B 109.5 . . ?
H20A C20 H20B 109.5 . . ?
C17 C20 H20C 109.5 . . ?
H20A C20 H20C 109.5 . . ?
H20B C20 H20C 109.5 . . ?
C24 C21 C22 106.66(16) . . ?
C24 C21 C16 111.18(12) . . ?
C22 C21 C16 112.32(11) . . ?
C24 C21 C23 111.00(16) . . ?
C22 C21 C23 106.81(14) . . ?
C16 C21 C23 108.79(14) . . ?
C21 C22 H22A 109.5 . . ?
C21 C22 H22B 109.5 . . ?
H22A C22 H22B 109.5 . . ?
C21 C22 H22C 109.5 . . ?
H22A C22 H22C 109.5 . . ?
H22B C22 H22C 109.5 . . ?
C21 C23 H23A 109.5 . . ?
C21 C23 H23B 109.5 . . ?
H23A C23 H23B 109.5 . . ?
C21 C23 H23C 109.5 . . ?
H23A C23 H23C 109.5 . . ?
H23B C23 H23C 109.5 . . ?
C21 C24 H24A 109.5 . . ?
C21 C24 H24B 109.5 . . ?
H24A C24 H24B 109.5 . . ?
C21 C24 H24C 109.5 . . ?
H24A C24 H24C 109.5 . . ?
H24B C24 H24C 109.5 . . ?
C9 N1 C1 120.92(11) . . ?
C9 N1 H1N 117.4(12) . . ?
C1 N1 H1N 121.6(12) . . ?
C10 N2 C11 125.56(11) . . ?
C10 N2 H2N 115.0(12) . . ?
C11 N2 H2N 119.4(12) . . ?
C13 O3 H3O 109.3(15) . . ?
O4 C25 C26 115.69(13) . . ?
O4 C25 H25A 108.4 . . ?
C26 C25 H25A 108.4 . . ?
O4 C25 H25B 108.4 . . ?
C26 C25 H25B 108.4 . . ?
H25A C25 H25B 107.4 . . ?
N3 C26 C25 114.45(13) . . ?
N3 C26 H26A 108.6 . . ?
C25 C26 H26A 108.6 . . ?
N3 C26 H26B 108.6 . . ?
C25 C26 H26B 108.6 . . ?
H26A C26 H26B 107.6 . . ?
C26 N3 H3N 91.2(13) . . ?
C26 N3 H4N 134.6(12) . . ?
H3N N3 H4N 101.1(17) . . ?
C25 O4 H4O 115.7(19) . . ?

loop_
_geom_bond_atom_site_label_1
_geom_bond_atom_site_label_2
_geom_bond_distance
_geom_bond_site_symmetry_2
_geom_bond_publ_flag
C1 N1 1.3761(16) . ?
C1 C6 1.3962(17) . ?
C1 C2 1.4057(16) . ?
C2 C3 1.364(2) . ?
C2 H2 0.9300 . ?
C3 C4 1.391(2) . ?
C3 H3 0.9300 . ?
C4 C5 1.3754(19) . ?
C4 H4 0.9300 . ?
C5 C6 1.4026(18) . ?
C5 H5 0.9300 . ?
C6 C7 1.4717(16) . ?
C7 O1 1.2478(15) . ?
C7 C8 1.4395(17) . ?
C8 C9 1.3685(17) . ?
C8 C10 1.4910(16) . ?
C9 N1 1.3329(16) . ?
C9 H9 0.9300 . ?
C10 O2 1.2334(16) . ?
C10 N2 1.3423(17) . ?
C11 C12 1.3894(18) . ?
C11 C16 1.4024(18) . ?
C11 N2 1.4330(15) . ?
C12 C13 1.3876(18) . ?
C12 H12 0.9300 . ?
C13 O3 1.3587(17) . ?
C13 C14 1.4001(19) . ?
C14 C15 1.3877(19) . ?
C14 C17 1.5406(17) . ?
C15 C16 1.4019(16) . ?
C15 H15 0.9300 . ?
C16 C21 1.5378(18) . ?
C17 C19 1.530(2) . ?
C17 C20 1.530(3) . ?
C17 C18 1.538(3) . ?
C18 H18A 0.9600 . ?
C18 H18B 0.9600 . ?
C18 H18C 0.9600 . ?
C19 H19A 0.9600 . ?
C19 H19B 0.9600 . ?
C19 H19C 0.9600 . ?
C20 H20A 0.9600 . ?
C20 H20B 0.9600 . ?
C20 H20C 0.9600 . ?
C21 C24 1.524(3) . ?
C21 C22 1.535(2) . ?
C21 C23 1.539(2) . ?
C22 H22A 0.9600 . ?
C22 H22B 0.9600 . ?
C22 H22C 0.9600 . ?
C23 H23A 0.9600 . ?
C23 H23B 0.9600 . ?
C23 H23C 0.9600 . ?
C24 H24A 0.9600 . ?
C24 H24B 0.9600 . ?
C24 H24C 0.9600 . ?
N1 H1N 0.841(19) . ?
N2 H2N 0.822(19) . ?
O3 H3O 0.805(19) . ?
C25 O4 1.4061(19) . ?
C25 C26 1.499(2) . ?
C25 H25A 0.9700 . ?
C25 H25B 0.9700 . ?
C26 N3 1.476(2) . ?
C26 H26A 0.9700 . ?
C26 H26B 0.9700 . ?
N3 H3N 0.931(15) . ?
N3 H4N 0.857(14) . ?
O4 H4O 0.87(3) . ?

loop_
_geom_hbond_atom_site_label_D
_geom_hbond_atom_site_label_H
_geom_hbond_atom_site_label_A
_geom_hbond_distance_DH
_geom_hbond_distance_HA
_geom_hbond_distance_DA
_geom_hbond_angle_DHA
_geom_hbond_site_symmetry_A
_geom_hbond_publ_flag
N1 H1N O4 0.841(19) 1.918(19) 2.7582(16) 176.6(17) 2_676 yes
N2 H2N O1 0.822(19) 1.984(18) 2.6883(14) 143.3(17) . yes
O3 H3O N3 0.805(19) 1.944(19) 2.710(2) 159(2) . yes
N3 H3N O4 0.931(15) 2.398(19) 2.991(2) 121.5(15) . yes
N3 H4N O1 0.857(14) 2.469(15) 3.1555(19) 137.6(14) 1_465 yes
O4 H4O O2 0.87(3) 1.90(3) 2.7400(16) 164(3) 1_455 yes

loop_
_geom_torsion_atom_site_label_1
_geom_torsion_atom_site_label_2
_geom_torsion_atom_site_label_3
_geom_torsion_atom_site_label_4
_geom_torsion
_geom_torsion_site_symmetry_1
_geom_torsion_site_symmetry_2
_geom_torsion_site_symmetry_3
_geom_torsion_site_symmetry_4
_geom_torsion_publ_flag
N1 C1 C2 C3 179.84(12) . . . . ?
C6 C1 C2 C3 0.06(19) . . . . ?
C1 C2 C3 C4 -0.4(2) . . . . ?
C2 C3 C4 C5 0.4(3) . . . . ?
C3 C4 C5 C6 -0.1(3) . . . . ?
N1 C1 C6 C5 -179.56(12) . . . . ?
C2 C1 C6 C5 0.22(19) . . . . ?
N1 C1 C6 C7 0.73(18) . . . . ?
C2 C1 C6 C7 -179.49(11) . . . . ?
C4 C5 C6 C1 -0.2(2) . . . . ?
C4 C5 C6 C7 179.51(14) . . . . ?
C1 C6 C7 O1 178.31(12) . . . . ?
C5 C6 C7 O1 -1.4(2) . . . . ?
C1 C6 C7 C8 -1.81(17) . . . . ?
C5 C6 C7 C8 178.48(13) . . . . ?
O1 C7 C8 C9 -178.59(13) . . . . ?
C6 C7 C8 C9 1.54(18) . . . . ?
O1 C7 C8 C10 1.2(2) . . . . ?
C6 C7 C8 C10 -178.63(12) . . . . ?
C7 C8 C9 N1 -0.2(2) . . . . ?
C10 C8 C9 N1 179.98(12) . . . . ?
C9 C8 C10 O2 -6.3(2) . . . . ?
C7 C8 C10 O2 173.88(14) . . . . ?
C9 C8 C10 N2 174.64(13) . . . . ?
C7 C8 C10 N2 -5.2(2) . . . . ?
C16 C11 C12 C13 0.8(2) . . . . ?
N2 C11 C12 C13 179.50(12) . . . . ?
C11 C12 C13 O3 178.19(13) . . . . ?
C11 C12 C13 C14 -0.9(2) . . . . ?
O3 C13 C14 C15 -178.75(13) . . . . ?
C12 C13 C14 C15 0.3(2) . . . . ?
O3 C13 C14 C17 0.4(2) . . . . ?
C12 C13 C14 C17 179.50(14) . . . . ?
C13 C14 C15 C16 0.4(2) . . . . ?
C17 C14 C15 C16 -178.81(14) . . . . ?
C14 C15 C16 C11 -0.5(2) . . . . ?
C14 C15 C16 C21 -179.65(13) . . . . ?
C12 C11 C16 C15 -0.08(19) . . . . ?
N2 C11 C16 C15 -178.76(12) . . . . ?
C12 C11 C16 C21 179.05(13) . . . . ?
N2 C11 C16 C21 0.4(2) . . . . ?
C15 C14 C17 C19 116.41(17) . . . . ?
C13 C14 C17 C19 -62.7(2) . . . . ?
C15 C14 C17 C20 -122.00(18) . . . . ?
C13 C14 C17 C20 58.9(2) . . . . ?
C15 C14 C17 C18 -2.0(2) . . . . ?
C13 C14 C17 C18 178.87(16) . . . . ?
C15 C16 C21 C24 -126.66(16) . . . . ?
C11 C16 C21 C24 54.2(2) . . . . ?
C15 C16 C21 C22 -7.2(2) . . . . ?
C11 C16 C21 C22 173.68(15) . . . . ?
C15 C16 C21 C23 110.80(15) . . . . ?
C11 C16 C21 C23 -68.29(18) . . . . ?
C8 C9 N1 C1 -1.1(2) . . . . ?
C6 C1 N1 C9 0.74(18) . . . . ?
C2 C1 N1 C9 -179.04(12) . . . . ?
O2 C10 N2 C11 3.8(2) . . . . ?
C8 C10 N2 C11 -177.19(12) . . . . ?
C12 C11 N2 C10 47.71(19) . . . . ?
C16 C11 N2 C10 -133.57(15) . . . . ?
O4 C25 C26 N3 56.9(2) . . . . ?
